data_4344062
loop_
_publ_author_name
'Brown, Tristan R.'
'Dolinar, Brian S.'
'Hillard, Elizabeth A.'
'Cl\'erac, Rodolphe'
'Berry, John F.'

_publ_section_title
;
 Electronic Structure of Ru2(II,II) Oxypyridinates: Synthetic, Structural,
 and Theoretical Insights into Axial Ligand Binding.
;
_journal_issue 17
_journal_name_full 'Inorganic chemistry'
_journal_page_first 8571
_journal_page_last 8589
_journal_paper_doi 10.1021/acs.inorgchem.5b01241
_journal_volume 54
_journal_year 2015
_chemical_formula_moiety 'C24 H20 Cl4 N4 O5 Ru2, 2.35(C4 H8 O)'
_chemical_formula_sum 'C33.41 H38.83 Cl4 N4 O7.35 Ru2'
_chemical_formula_weight 958.07
_chemical_name_common Ru2(chp)4(THF)*2.4THF
_space_group_crystal_system monoclinic
_space_group_IT_number 15
_space_group_name_Hall '-C 2yc'
_space_group_name_H-M_alt 'C 1 2/c 1'
_symmetry_space_group_name_Hall '-C 2yc'
_symmetry_space_group_name_H-M 'C 1 2/c 1'
_atom_sites_solution_hydrogens geom
_atom_sites_solution_primary direct
_cell_angle_alpha 90
_cell_angle_beta 98.481(5)
_cell_angle_gamma 90
_cell_formula_units_Z 8
_cell_length_a 23.311(2)
_cell_length_b 17.1328(19)
_cell_length_c 18.565(2)
_cell_measurement_reflns_used 9424
_cell_measurement_temperature 100(1)
_cell_measurement_theta_max 69.46
_cell_measurement_theta_min 3.21
_cell_volume 7333.5(13)
_computing_cell_refinement 'SAINT+ Ver. 8.30C (Bruker-AXS, 2013)'
_computing_data_collection 'APEX2 Ver. 2013.2-0 (Bruker-AXS, 2013)'
_computing_data_reduction 'SAINT+ Ver. 8.30C (Bruker-AXS, 2013)'
_computing_molecular_graphics 'SHELXTL (Sheldrick, 2008-2013)'
_computing_publication_material 'SHELXTL (Sheldrick, 2008-2013)'
_computing_structure_refinement 'SHELXTL (Sheldrick, 2008-2013)'
_computing_structure_solution 'SHELXTL (Sheldrick, 2008-2013)'
_diffrn_ambient_temperature 100.01
_diffrn_detector_area_resol_mean 7.9
_diffrn_detector_type 'CCD area detector'
_diffrn_measured_fraction_theta_full 0.999
_diffrn_measured_fraction_theta_max 0.995
_diffrn_measurement_device 'three-circle diffractometer'
_diffrn_measurement_device_type 'Bruker SMART APEX2 area detector'
_diffrn_measurement_method '0.5\ \w and 0.5\ \f scans'
_diffrn_radiation_collimation '0.5 mm double-pinhole'
_diffrn_radiation_monochromator 'equatorially mounted graphite'
_diffrn_radiation_probe x-ray
_diffrn_radiation_type CuK\a
_diffrn_radiation_wavelength 1.54178
_diffrn_reflns_av_R_equivalents 0.0301
_diffrn_reflns_av_unetI/netI 0.0147
_diffrn_reflns_laue_measured_fraction_full 0.999
_diffrn_reflns_laue_measured_fraction_max 0.995
_diffrn_reflns_limit_h_max 28
_diffrn_reflns_limit_h_min -28
_diffrn_reflns_limit_k_max 20
_diffrn_reflns_limit_k_min -20
_diffrn_reflns_limit_l_max 22
_diffrn_reflns_limit_l_min -21
_diffrn_reflns_number 58260
_diffrn_reflns_point_group_measured_fraction_full 0.999
_diffrn_reflns_point_group_measured_fraction_max 0.995
_diffrn_reflns_theta_full 67.679
_diffrn_reflns_theta_max 69.775
_diffrn_reflns_theta_min 3.214
_diffrn_source 'sealed X-ray tube'
_diffrn_source_type 'Siemens, K FFCU 2K 90'
_diffrn_standards_number 0
_exptl_absorpt_coefficient_mu 9.809
_exptl_absorpt_correction_T_max 0.5962
_exptl_absorpt_correction_T_min 0.1624
_exptl_absorpt_correction_type analytical
_exptl_absorpt_process_details
;
SADABS-2012/1 (Bruker,2012) was used for absorption correction.
wR2(int) was 0.0671 before and 0.0371 after correction.
The Ratio of minimum to maximum transmission is 0.2724.
The \l/2 correction factor is 0.0015.
;
_exptl_crystal_colour orange
_exptl_crystal_colour_primary orange
_exptl_crystal_density_diffrn 1.735
_exptl_crystal_density_method 'not measured'
_exptl_crystal_description block
_exptl_crystal_F_000 3857
_exptl_crystal_recrystallization_method 'THF/Hexanes, -20 deg C'
_exptl_crystal_size_max 0.321
_exptl_crystal_size_mid 0.133
_exptl_crystal_size_min 0.078
_refine_diff_density_max 0.773
_refine_diff_density_min -1.180
_refine_diff_density_rms 0.071
_refine_ls_extinction_method none
_refine_ls_goodness_of_fit_ref 1.045
_refine_ls_hydrogen_treatment constr
_refine_ls_matrix_type full
_refine_ls_number_parameters 717
_refine_ls_number_reflns 6900
_refine_ls_number_restraints 559
_refine_ls_restrained_S_all 1.021
_refine_ls_R_factor_all 0.0295
_refine_ls_R_factor_gt 0.0273
_refine_ls_shift/su_max 0.001
_refine_ls_shift/su_mean 0.000
_refine_ls_structure_factor_coef Fsqd
_refine_ls_weighting_details 'w=1/[\s^2^(Fo^2^)+(0.0273P)^2^+29.9650P] where P=(Fo^2^+2Fc^2^)/3'
_refine_ls_weighting_scheme calc
_refine_ls_wR_factor_gt 0.0644
_refine_ls_wR_factor_ref 0.0659
_reflns_Friedel_coverage 0.000
_reflns_number_gt 6487
_reflns_number_total 6900
_reflns_threshold_expression 'I > 2\s(I)'
_cod_data_source_file ic5b01241_si_002.cif
_cod_data_source_block berry319
_cod_depositor_comments 'Adding full bibliography for 4344062--4344067.cif.'
_cod_original_cell_volume 7333.7(13)
_cod_database_code 4344062
_shelx_space_group_comment
;
The symmetry employed for this shelxl refinement is uniquely defined
by the following loop, which should always be used as a source of
symmetry information in preference to the above space-group names.
They are only intended as comments.
;
_shelx_estimated_absorpt_t_max 0.515
_shelx_estimated_absorpt_t_min 0.145
_olex2_refinement_description
;
1. Others
 Fixed Sof: O7(0.5) C29(0.5) H29A(0.5) H29B(0.5) C30(0.5) H30A(0.5) H30B(0.5)
 C31(0.5) H31A(0.5) H31B(0.5) C32(0.5) H32A(0.5) H32B(0.5)
 Fixed Uiso: H2(0.034) H3(0.04) H4(0.042) H7(0.037) H8(0.047) H9(0.053)
 H12(0.045) H13(0.054) H14(0.053) H17(0.063) H18(0.079) H19(0.072) H21A(0.021)
 H21B(0.021) H22A(0.027) H22B(0.027) H23A(0.034) H23B(0.034) H24A(0.031)
 H24B(0.031) H21C(0.035) H21D(0.035) H22C(0.041) H22D(0.041) H23C(0.046)
 H23D(0.046) H24C(0.034) H24D(0.034) H25A(0.051) H25B(0.051) H26A(0.065)
 H26B(0.065) H27A(0.054) H27B(0.054) H28A(0.06) H28B(0.06) H25C(0.066)
 H25D(0.066) H26C(0.059) H26D(0.059) H27C(0.068) H27D(0.068) H28C(0.059)
 H28D(0.059) H29A(0.078) H29B(0.078) H30A(0.053) H30B(0.053) H31A(0.075)
 H31B(0.075) H32A(0.057) H32B(0.057) H33A(0.049) H33B(0.049) H34A(0.054)
 H34B(0.054) H35A(0.081) H35B(0.081) H36A(0.078) H36B(0.078) H33C(0.071)
 H33D(0.071) H34C(0.066) H34D(0.066) H35C(0.08) H35D(0.08) H36C(0.079)
 H36D(0.079) H37A(0.07) H37B(0.07) H38A(0.059) H38B(0.059) H39A(0.063)
 H39B(0.063) H40A(0.064) H40B(0.064) H37C(0.068) H37D(0.068) H38C(0.068)
 H38D(0.068) H39C(0.065) H39D(0.065) H40C(0.073) H40D(0.073)
 Fixed X: H2(0.3682) H3(0.3475) H4(0.3127) H7(0.5153) H8(0.5115) H9(0.4222)
 H12(0.3479) H13(0.271) H14(0.1998) H17(0.1984) H18(0.111) H19(0.1003)
 H21A(0.4206) H21B(0.4817) H22A(0.4193) H22B(0.4884) H23A(0.482) H23B(0.4301)
 H24A(0.4055) H24B(0.3606) H21C(0.43) H21D(0.4901) H22C(0.4987) H22D(0.4297)
 H23C(0.4415) H23D(0.4922) H24C(0.4142) H24D(0.37) H25A(0.3962) H25B(0.3912)
 H26A(0.2978) H26B(0.298) H27A(0.3083) H27B(0.2749) H28A(0.3545) H28B(0.3817)
 H25C(0.4444) H25D(0.4104) H26C(0.4016) H26D(0.3582) H27C(0.2924) H27D(0.3411)
 H28C(0.29) H28D(0.2939) H29A(0.5447) H29B(0.476) H30A(0.5322) H30B(0.4649)
 H31A(0.4378) H31B(0.4935) H32A(0.494) H32B(0.5532) H33A(0.3997) H33B(0.4177)
 H34A(0.431) H34B(0.4692) H35A(0.543) H35B(0.5024) H36A(0.5565) H36B(0.5466)
 H33C(0.4043) H33D(0.4277) H34C(0.4426) H34D(0.4903) H35C(0.5526) H35D(0.5017)
 H36C(0.552) H36D(0.4925) H37A(0.4237) H37B(0.4676) H38A(0.4603) H38B(0.5077)
 H39A(0.5759) H39B(0.535) H40A(0.5574) H40B(0.4937) H37C(0.4037) H37D(0.4378)
 H38C(0.4492) H38D(0.4976) H39C(0.5525) H39D(0.4974) H40C(0.561) H40D(0.5378)
 Fixed Y: H2(1.1708) H3(1.1649) H4(1.0469) H7(0.8716) H8(0.7622) H9(0.6966)
 H12(0.7345) H13(0.6492) H14(0.6669) H17(1.0578) H18(1.074) H19(1.0277)
 H21A(0.9277) H21B(0.9538) H22A(1.0275) H22B(1.0284) H23A(1.1257) H23B(1.1519)
 H24A(1.124) H24B(1.0952) H21C(0.949) H21D(0.9736) H22C(1.0544) H22D(1.0556)
 H23C(1.1763) H23D(1.1456) H24C(1.1411) H24D(1.1172) H25A(0.3879) H25B(0.2958)
 H26A(0.29) H26B(0.3767) H27A(0.4345) H27B(0.3572) H28A(0.3089) H28B(0.3948)
 H25C(0.3594) H25D(0.4142) H26C(0.4267) H26D(0.4687) H27C(0.3854) H27D(0.3196)
 H28C(0.3579) H28D(0.2723) H29A(0.3002) H29B(0.3086) H30A(0.2065) H30B(0.2049)
 H31A(0.2844) H31B(0.2451) H32A(0.3923) H32B(0.3467) H33A(0.3507) H33B(0.2601)
 H34A(0.3471) H34B(0.2698) H35A(0.3577) H35B(0.4277) H36A(0.3092) H36B(0.3987)
 H33C(0.3446) H33D(0.2565) H34C(0.3545) H34D(0.288) H35C(0.3835) H35D(0.4478)
 H36C(0.3937) H36D(0.4424) H37A(0.5351) H37B(0.6075) H38A(0.5102) H38B(0.5783)
 H39A(0.4937) H39B(0.4272) H40A(0.4228) H40B(0.3978) H37C(0.5067) H37D(0.5871)
 H38C(0.5059) H38D(0.5669) H39C(0.4549) H39D(0.4007) H40C(0.499) H40D(0.4119)
 Fixed Z: H2(0.4399) H3(0.558) H4(0.6024) H7(0.4502) H8(0.5227) H9(0.5223)
 H12(0.1527) H13(0.1469) H14(0.224) H17(0.1516) H18(0.195) H19(0.3116)
 H21A(0.1377) H21B(0.1831) H22A(0.0606) H22B(0.0866) H23A(0.1713) H23B(0.1087)
 H24A(0.2363) H24B(0.167) H21C(0.1503) H21D(0.1991) H22C(0.1048) H22D(0.0778)
 H23C(0.1322) H23D(0.1944) H24C(0.2569) H24D(0.1854) H25A(0.533) H25B(0.5479)
 H26A(0.49) H26B(0.5242) H27A(0.4174) H27B(0.3846) H28A(0.349) H28B(0.3626)
 H25C(0.5019) H25D(0.5516) H26C(0.4059) H26D(0.454) H27C(0.3869) H27D(0.3811)
 H28C(0.5083) H28D(0.4735) H29A(0.6594) H29B(0.6345) H30A(0.736) H30B(0.6999)
 H31A(0.7869) H31B(0.8354) H32A(0.8221) H32B(0.8144) H33A(0.2876) H33B(0.2927)
 H34A(0.1804) H34B(0.2014) H35A(0.2125) H35B(0.2338) H36A(0.3247) H36B(0.3453)
 H33C(0.2789) H33D(0.2756) H34C(0.1754) H34D(0.1996) H35C(0.2362) H35D(0.2262)
 H36C(0.3538) H36D(0.3418) H37A(0.453) H37B(0.4537) H38A(0.5656) H38B(0.5641)
 H39A(0.5398) H39B(0.5666) H40A(0.4353) H40B(0.451) H37C(0.4621) H37D(0.4544)
 H38C(0.5752) H38D(0.5568) H39C(0.5652) H39D(0.5358) H40C(0.4513) H40D(0.4314)
;
_olex2_submission_original_sample_id Berry319
_olex2_submission_special_instructions 'No special instructions were received'

loop_
_space_group_symop_operation_xyz
'x, y, z'
'-x, y, -z+1/2'
'x+1/2, y+1/2, z'
'-x+1/2, y+1/2, -z+1/2'
'-x, -y, -z'
'x, -y, z-1/2'
'-x+1/2, -y+1/2, -z'
'x+1/2, -y+1/2, z-1/2'

loop_
_atom_site_label
_atom_site_type_symbol
_atom_site_fract_x
_atom_site_fract_y
_atom_site_fract_z
_atom_site_U_iso_or_equiv
_atom_site_adp_type
_atom_site_occupancy
_atom_site_site_symmetry_order
_atom_site_calc_flag
_atom_site_refinement_flags_posn
_atom_site_refinement_flags_occupancy
_atom_site_disorder_assembly
_atom_site_disorder_group
Ru1 Ru 0.35949(2) 0.95802(2) 0.29073(2) 0.02209(6) Uani 1 1 d . . . .
Ru2 Ru 0.30157(2) 0.89945(2) 0.36149(2) 0.02225(6) Uani 1 1 d . . . .
Cl1 Cl 0.29150(4) 0.90011(5) 0.53735(4) 0.0460(2) Uani 1 1 d . . . .
Cl2 Cl 0.31055(5) 0.72694(5) 0.45203(5) 0.0535(3) Uani 1 1 d . . . .
Cl3 Cl 0.19064(4) 0.77612(6) 0.33423(6) 0.0592(3) Uani 1 1 d . . . .
Cl4 Cl 0.17557(4) 0.94743(5) 0.41742(6) 0.0526(3) Uani 1 1 d . . . .
O1 O 0.35438(8) 1.06082(11) 0.34518(10) 0.0250(4) Uani 1 1 d . . . .
O2 O 0.43035(8) 0.93042(11) 0.36399(11) 0.0262(4) Uani 1 1 d . . . .
O3 O 0.36525(9) 0.85579(12) 0.23484(10) 0.0295(4) Uani 1 1 d . . . .
O4 O 0.28888(9) 0.98884(14) 0.21773(10) 0.0346(5) Uani 1 1 d . . . .
N1 N 0.32187(10) 0.99115(14) 0.43654(12) 0.0234(5) Uani 1 1 d . . . .
N2 N 0.37602(10) 0.83816(13) 0.41200(12) 0.0241(5) Uani 1 1 d . . . .
N3 N 0.28507(10) 0.81215(15) 0.28130(13) 0.0284(5) Uani 1 1 d . . . .
N4 N 0.23219(10) 0.96694(16) 0.30701(14) 0.0315(6) Uani 1 1 d . . . .
C1 C 0.34367(11) 1.05848(16) 0.41137(14) 0.0226(5) Uani 1 1 d . . . .
C2 C 0.35338(13) 1.12398(17) 0.45745(16) 0.0285(6) Uani 1 1 d . . . .
H2 H 0.3682 1.1708 0.4399 0.034 Uiso 1 1 calc R . . .
C3 C 0.34158(14) 1.12030(18) 0.52739(16) 0.0331(7) Uani 1 1 d . . . .
H3 H 0.3475 1.1649 0.5580 0.040 Uiso 1 1 calc R . . .
C4 C 0.32084(15) 1.05107(18) 0.55385(16) 0.0349(7) Uani 1 1 d . . . .
H4 H 0.3127 1.0469 0.6024 0.042 Uiso 1 1 calc R . . .
C5 C 0.31282(14) 0.98987(17) 0.50667(15) 0.0304(6) Uani 1 1 d . . . .
C6 C 0.42850(12) 0.87277(16) 0.40746(14) 0.0235(5) Uani 1 1 d . . . .
C7 C 0.47953(13) 0.84525(18) 0.45084(16) 0.0305(6) Uani 1 1 d . . . .
H7 H 0.5153 0.8716 0.4502 0.037 Uiso 1 1 calc R . . .
C8 C 0.47735(16) 0.78085(19) 0.49356(16) 0.0389(8) Uani 1 1 d . . . .
H8 H 0.5115 0.7622 0.5227 0.047 Uiso 1 1 calc R . . .
C9 C 0.42462(18) 0.74247(19) 0.49422(18) 0.0444(9) Uani 1 1 d . . . .
H9 H 0.4222 0.6966 0.5223 0.053 Uiso 1 1 calc R . . .
C10 C 0.37697(15) 0.77307(17) 0.45333(16) 0.0335(7) Uani 1 1 d . . . .
C11 C 0.32447(13) 0.80491(18) 0.23333(15) 0.0287(6) Uani 1 1 d . . . .
C12 C 0.31942(15) 0.7417(2) 0.18390(16) 0.0377(8) Uani 1 1 d . . . .
H12 H 0.3479 0.7345 0.1527 0.045 Uiso 1 1 calc R . . .
C13 C 0.27414(16) 0.6912(2) 0.18064(18) 0.0448(9) Uani 1 1 d . . . .
H13 H 0.2710 0.6492 0.1469 0.054 Uiso 1 1 calc R . . .
C14 C 0.23232(15) 0.7007(2) 0.2264(2) 0.0443(9) Uani 1 1 d . . . .
H14 H 0.1998 0.6669 0.2240 0.053 Uiso 1 1 calc R . . .
C15 C 0.24058(13) 0.7610(2) 0.27491(19) 0.0371(7) Uani 1 1 d . . . .
C16 C 0.23979(13) 0.9974(2) 0.24077(16) 0.0347(7) Uani 1 1 d . . . .
C17 C 0.19359(16) 1.0378(2) 0.1981(2) 0.0526(11) Uani 1 1 d . . . .
H17 H 0.1984 1.0578 0.1516 0.063 Uiso 1 1 calc R . . .
C18 C 0.14216(16) 1.0479(3) 0.2239(3) 0.0655(15) Uani 1 1 d . . . .
H18 H 0.1110 1.0740 0.1950 0.079 Uiso 1 1 calc R . . .
C19 C 0.13536(15) 1.0200(3) 0.2922(3) 0.0601(13) Uani 1 1 d . . . .
H19 H 0.1003 1.0277 0.3116 0.072 Uiso 1 1 calc R . . .
C20 C 0.18108(13) 0.9812(2) 0.3306(2) 0.0428(9) Uani 1 1 d . . . .
O5A O 0.4132(7) 1.0103(9) 0.2129(8) 0.024(2) Uani 0.44(4) 1 d . P A 1
C21A C 0.4432(6) 0.9727(9) 0.1599(8) 0.017(3) Uani 0.44(4) 1 d . P A 1
H21A H 0.4206 0.9277 0.1377 0.021 Uiso 0.44(4) 1 calc R P A 1
H21B H 0.4817 0.9538 0.1831 0.021 Uiso 0.44(4) 1 calc R P A 1
C22A C 0.4501(6) 1.0327(11) 0.1032(8) 0.023(3) Uani 0.44(4) 1 d . P A 1
H22A H 0.4193 1.0275 0.0606 0.027 Uiso 0.44(4) 1 calc R P A 1
H22B H 0.4884 1.0284 0.0866 0.027 Uiso 0.44(4) 1 calc R P A 1
C23A C 0.4445(7) 1.1097(10) 0.1431(10) 0.028(3) Uani 0.44(4) 1 d . P A 1
H23A H 0.4820 1.1257 0.1713 0.034 Uiso 0.44(4) 1 calc R P A 1
H23B H 0.4301 1.1519 0.1087 0.034 Uiso 0.44(4) 1 calc R P A 1
C24A C 0.4007(7) 1.0898(10) 0.1928(9) 0.026(3) Uani 0.44(4) 1 d . P A 1
H24A H 0.4055 1.1240 0.2363 0.031 Uiso 0.44(4) 1 calc R P A 1
H24B H 0.3606 1.0952 0.1670 0.031 Uiso 0.44(4) 1 calc R P A 1
O5 O 0.4199(6) 1.0274(8) 0.2290(9) 0.028(2) Uani 0.56(4) 1 d . P A 2
C21 C 0.4520(6) 0.9931(10) 0.1754(8) 0.029(3) Uani 0.56(4) 1 d . P A 2
H21C H 0.4300 0.9490 0.1503 0.035 Uiso 0.56(4) 1 calc R P A 2
H21D H 0.4901 0.9736 0.1991 0.035 Uiso 0.56(4) 1 calc R P A 2
C22 C 0.4601(6) 1.0579(12) 0.1209(9) 0.034(3) Uani 0.56(4) 1 d . P A 2
H22C H 0.4987 1.0544 0.1048 0.041 Uiso 0.56(4) 1 calc R P A 2
H22D H 0.4297 1.0556 0.0778 0.041 Uiso 0.56(4) 1 calc R P A 2
C23 C 0.4549(5) 1.1319(11) 0.1644(10) 0.039(3) Uani 0.56(4) 1 d . P A 2
H23C H 0.4415 1.1763 0.1322 0.046 Uiso 0.56(4) 1 calc R P A 2
H23D H 0.4922 1.1456 0.1944 0.046 Uiso 0.56(4) 1 calc R P A 2
C24 C 0.4097(5) 1.1093(9) 0.2119(9) 0.028(3) Uani 0.56(4) 1 d . P A 2
H24C H 0.4142 1.1411 0.2569 0.034 Uiso 0.56(4) 1 calc R P A 2
H24D H 0.3700 1.1172 0.1854 0.034 Uiso 0.56(4) 1 calc R P A 2
O6 O 0.40374(16) 0.3216(2) 0.4461(2) 0.0404(12) Uani 0.587(6) 1 d . P B 1
C25 C 0.3808(5) 0.3379(6) 0.5117(5) 0.042(2) Uani 0.587(6) 1 d . P B 1
H25A H 0.3962 0.3879 0.5330 0.051 Uiso 0.587(6) 1 calc R P B 1
H25B H 0.3912 0.2958 0.5479 0.051 Uiso 0.587(6) 1 calc R P B 1
C26 C 0.3158(5) 0.3424(9) 0.4907(7) 0.054(3) Uani 0.587(6) 1 d . P B 1
H26A H 0.2978 0.2900 0.4900 0.065 Uiso 0.587(6) 1 calc R P B 1
H26B H 0.2980 0.3767 0.5242 0.065 Uiso 0.587(6) 1 calc R P B 1
C27 C 0.3102(4) 0.3768(6) 0.4154(6) 0.045(2) Uani 0.587(6) 1 d . P B 1
H27A H 0.3083 0.4345 0.4174 0.054 Uiso 0.587(6) 1 calc R P B 1
H27B H 0.2749 0.3572 0.3846 0.054 Uiso 0.587(6) 1 calc R P B 1
C28 C 0.3642(3) 0.3504(5) 0.3858(3) 0.0502(18) Uani 0.587(6) 1 d . P B 1
H28A H 0.3545 0.3089 0.3490 0.060 Uiso 0.587(6) 1 calc R P B 1
H28B H 0.3817 0.3948 0.3626 0.060 Uiso 0.587(6) 1 calc R P B 1
O6A O 0.3705(5) 0.3122(7) 0.5249(6) 0.060(3) Uani 0.413(6) 1 d . P B 2
C25A C 0.4056(5) 0.3775(6) 0.5100(5) 0.055(3) Uani 0.413(6) 1 d . P B 2
H25C H 0.4444 0.3594 0.5019 0.066 Uiso 0.413(6) 1 calc R P B 2
H25D H 0.4104 0.4142 0.5516 0.066 Uiso 0.413(6) 1 calc R P B 2
C26A C 0.3749(4) 0.4181(5) 0.4419(4) 0.049(2) Uani 0.413(6) 1 d . P B 2
H26C H 0.4016 0.4267 0.4059 0.059 Uiso 0.413(6) 1 calc R P B 2
H26D H 0.3582 0.4687 0.4540 0.059 Uiso 0.413(6) 1 calc R P B 2
C27A C 0.3270(6) 0.3590(8) 0.4134(8) 0.056(4) Uani 0.413(6) 1 d . P B 2
H27C H 0.2924 0.3854 0.3869 0.068 Uiso 0.413(6) 1 calc R P B 2
H27D H 0.3411 0.3196 0.3811 0.068 Uiso 0.413(6) 1 calc R P B 2
C28A C 0.3142(6) 0.3229(13) 0.4830(9) 0.049(4) Uani 0.413(6) 1 d . P B 2
H28C H 0.2900 0.3579 0.5083 0.059 Uiso 0.413(6) 1 calc R P B 2
H28D H 0.2939 0.2723 0.4735 0.059 Uiso 0.413(6) 1 calc R P B 2
O7 O 0.5068(4) 0.3761(4) 0.7191(5) 0.050(2) Uani 0.5 1 d . P C -1
C29 C 0.5069(6) 0.3061(6) 0.6772(5) 0.065(3) Uani 0.5 1 d . P C -1
H29A H 0.5447 0.3002 0.6594 0.078 Uiso 0.5 1 calc R P C -1
H29B H 0.4760 0.3086 0.6345 0.078 Uiso 0.5 1 calc R P C -1
C30 C 0.4967(4) 0.2384(4) 0.7240(4) 0.044(2) Uani 0.5 1 d . P C -1
H30A H 0.5322 0.2065 0.7360 0.053 Uiso 0.5 1 calc R P C -1
H30B H 0.4649 0.2049 0.6999 0.053 Uiso 0.5 1 calc R P C -1
C31 C 0.4802(5) 0.2765(6) 0.7914(5) 0.063(3) Uani 0.5 1 d . P C -1
H31A H 0.4378 0.2844 0.7869 0.075 Uiso 0.5 1 calc R P C -1
H31B H 0.4935 0.2451 0.8354 0.075 Uiso 0.5 1 calc R P C -1
C32 C 0.5120(5) 0.3532(6) 0.7931(6) 0.047(3) Uani 0.5 1 d . P C -1
H32A H 0.4940 0.3923 0.8221 0.057 Uiso 0.5 1 calc R P C -1
H32B H 0.5532 0.3467 0.8144 0.057 Uiso 0.5 1 calc R P C -1
O8A O 0.4769(13) 0.331(2) 0.3485(13) 0.055(4) Uani 0.230(14) 1 d . P D -1
C33A C 0.4325(10) 0.314(2) 0.2882(15) 0.041(4) Uani 0.230(14) 1 d . P D -1
H33A H 0.3997 0.3507 0.2876 0.049 Uiso 0.230(14) 1 calc R P D -1
H33B H 0.4177 0.2601 0.2927 0.049 Uiso 0.230(14) 1 calc R P D -1
C34A C 0.4585(11) 0.321(2) 0.2190(13) 0.045(4) Uani 0.230(14) 1 d . P D -1
H34A H 0.4310 0.3471 0.1804 0.054 Uiso 0.230(14) 1 calc R P D -1
H34B H 0.4692 0.2698 0.2014 0.054 Uiso 0.230(14) 1 calc R P D -1
C35A C 0.5117(12) 0.3716(19) 0.2408(12) 0.067(5) Uani 0.230(14) 1 d . P D -1
H35A H 0.5430 0.3577 0.2125 0.081 Uiso 0.230(14) 1 calc R P D -1
H35B H 0.5024 0.4277 0.2338 0.081 Uiso 0.230(14) 1 calc R P D -1
C36A C 0.5283(10) 0.353(2) 0.3190(12) 0.065(5) Uani 0.230(14) 1 d . P D -1
H36A H 0.5565 0.3092 0.3247 0.078 Uiso 0.230(14) 1 calc R P D -1
H36B H 0.5466 0.3987 0.3453 0.078 Uiso 0.230(14) 1 calc R P D -1
O8 O 0.4808(14) 0.326(2) 0.3435(12) 0.068(4) Uani 0.270(14) 1 d . P D -2
C33 C 0.4393(12) 0.312(2) 0.2788(16) 0.060(5) Uani 0.270(14) 1 d . P D -2
H33C H 0.4043 0.3446 0.2789 0.071 Uiso 0.270(14) 1 calc R P D -2
H33D H 0.4277 0.2565 0.2756 0.071 Uiso 0.270(14) 1 calc R P D -2
C34 C 0.4701(13) 0.3338(18) 0.2166(12) 0.055(5) Uani 0.270(14) 1 d . P D -2
H34C H 0.4426 0.3545 0.1754 0.066 Uiso 0.270(14) 1 calc R P D -2
H34D H 0.4903 0.2880 0.1996 0.066 Uiso 0.270(14) 1 calc R P D -2
C35 C 0.5133(12) 0.3960(13) 0.2471(10) 0.067(5) Uani 0.270(14) 1 d . P D -2
H35C H 0.5526 0.3835 0.2362 0.080 Uiso 0.270(14) 1 calc R P D -2
H35D H 0.5017 0.4478 0.2262 0.080 Uiso 0.270(14) 1 calc R P D -2
C36 C 0.5120(9) 0.3949(16) 0.3270(9) 0.065(4) Uani 0.270(14) 1 d . P D -2
H36C H 0.5520 0.3937 0.3538 0.079 Uiso 0.270(14) 1 calc R P D -2
H36D H 0.4925 0.4424 0.3418 0.079 Uiso 0.270(14) 1 calc R P D -2
O9 O 0.4980(10) 0.5080(10) 0.4148(9) 0.070(5) Uani 0.234(14) 1 d . P E -1
C37 C 0.4650(14) 0.5507(15) 0.4623(13) 0.059(6) Uani 0.234(14) 1 d . P E -1
H37A H 0.4237 0.5351 0.4530 0.070 Uiso 0.234(14) 1 calc R P E -1
H37B H 0.4676 0.6075 0.4537 0.070 Uiso 0.234(14) 1 calc R P E -1
C38 C 0.4903(14) 0.5314(14) 0.5385(11) 0.049(5) Uani 0.234(14) 1 d . P E -1
H38A H 0.4603 0.5102 0.5656 0.059 Uiso 0.234(14) 1 calc R P E -1
H38B H 0.5077 0.5783 0.5641 0.059 Uiso 0.234(14) 1 calc R P E -1
C39 C 0.5367(13) 0.4702(13) 0.5314(10) 0.053(5) Uani 0.234(14) 1 d . P E -1
H39A H 0.5759 0.4937 0.5398 0.063 Uiso 0.234(14) 1 calc R P E -1
H39B H 0.5350 0.4272 0.5666 0.063 Uiso 0.234(14) 1 calc R P E -1
C40 C 0.5222(11) 0.4410(9) 0.4542(11) 0.053(5) Uani 0.234(14) 1 d . P E -1
H40A H 0.5574 0.4228 0.4353 0.064 Uiso 0.234(14) 1 calc R P E -1
H40B H 0.4937 0.3978 0.4510 0.064 Uiso 0.234(14) 1 calc R P E -1
O9A O 0.4756(17) 0.494(2) 0.4150(17) 0.068(6) Uani 0.119(13) 1 d . P F -2
C37A C 0.4426(19) 0.531(3) 0.465(2) 0.057(7) Uani 0.119(13) 1 d . P F -2
H37C H 0.4037 0.5067 0.4621 0.068 Uiso 0.119(13) 1 calc R P F -2
H37D H 0.4378 0.5871 0.4544 0.068 Uiso 0.119(13) 1 calc R P F -2
C38A C 0.476(3) 0.519(3) 0.540(2) 0.057(6) Uani 0.119(13) 1 d . P F -2
H38C H 0.4492 0.5059 0.5752 0.068 Uiso 0.119(13) 1 calc R P F -2
H38D H 0.4976 0.5669 0.5568 0.068 Uiso 0.119(13) 1 calc R P F -2
C39A C 0.516(2) 0.452(3) 0.530(2) 0.054(6) Uani 0.119(13) 1 d . P F -2
H39C H 0.5525 0.4549 0.5652 0.065 Uiso 0.119(13) 1 calc R P F -2
H39D H 0.4974 0.4007 0.5358 0.065 Uiso 0.119(13) 1 calc R P F -2
C40A C 0.5284(17) 0.462(3) 0.453(2) 0.061(6) Uani 0.119(13) 1 d . P F -2
H40C H 0.5610 0.4990 0.4513 0.073 Uiso 0.119(13) 1 calc R P F -2
H40D H 0.5378 0.4119 0.4314 0.073 Uiso 0.119(13) 1 calc R P F -2

loop_
_atom_site_aniso_label
_atom_site_aniso_U_11
_atom_site_aniso_U_22
_atom_site_aniso_U_33
_atom_site_aniso_U_23
_atom_site_aniso_U_13
_atom_site_aniso_U_12
Ru1 0.01986(10) 0.03346(12) 0.01411(10) 0.00566(8) 0.00638(7) 0.00310(8)
Ru2 0.02108(10) 0.03214(12) 0.01500(10) -0.00690(8) 0.00754(7) -0.00859(8)
Cl1 0.0871(6) 0.0329(4) 0.0243(4) -0.0043(3) 0.0291(4) -0.0219(4)
Cl2 0.0869(7) 0.0369(4) 0.0458(5) -0.0083(4) 0.0401(5) -0.0313(4)
Cl3 0.0336(4) 0.0553(5) 0.0964(8) -0.0470(5) 0.0345(5) -0.0228(4)
Cl4 0.0412(4) 0.0545(5) 0.0716(6) -0.0316(5) 0.0391(4) -0.0189(4)
O1 0.0272(10) 0.0301(10) 0.0181(9) 0.0075(8) 0.0047(7) -0.0004(8)
O2 0.0196(9) 0.0285(10) 0.0295(10) 0.0107(8) 0.0001(8) -0.0029(8)
O3 0.0302(10) 0.0400(12) 0.0204(10) 0.0016(8) 0.0107(8) 0.0078(9)
O4 0.0338(11) 0.0564(14) 0.0127(9) -0.0035(9) 0.0001(8) 0.0193(10)
N1 0.0290(12) 0.0282(12) 0.0135(10) -0.0024(9) 0.0046(9) -0.0098(9)
N2 0.0328(12) 0.0253(12) 0.0145(11) 0.0005(9) 0.0048(9) -0.0058(10)
N3 0.0230(11) 0.0387(14) 0.0235(12) -0.0134(10) 0.0040(9) -0.0017(10)
N4 0.0190(11) 0.0456(15) 0.0293(13) -0.0209(11) 0.0021(10) -0.0001(10)
C1 0.0212(13) 0.0282(14) 0.0174(13) 0.0048(11) -0.0008(10) -0.0012(10)
C2 0.0325(15) 0.0254(14) 0.0257(15) 0.0041(12) -0.0021(12) -0.0038(12)
C3 0.0475(18) 0.0262(15) 0.0222(15) -0.0034(12) -0.0062(13) -0.0033(13)
C4 0.057(2) 0.0347(16) 0.0124(13) -0.0005(12) 0.0041(13) -0.0036(14)
C5 0.0483(18) 0.0283(15) 0.0152(13) 0.0008(11) 0.0071(12) -0.0098(13)
C6 0.0287(14) 0.0227(13) 0.0186(13) -0.0016(10) 0.0023(10) -0.0011(11)
C7 0.0348(15) 0.0331(16) 0.0228(14) -0.0031(12) 0.0010(12) 0.0077(13)
C8 0.058(2) 0.0383(18) 0.0202(15) 0.0035(13) 0.0068(14) 0.0243(16)
C9 0.085(3) 0.0253(16) 0.0279(17) 0.0079(13) 0.0242(17) 0.0146(17)
C10 0.059(2) 0.0212(14) 0.0242(15) -0.0026(11) 0.0199(14) -0.0060(13)
C11 0.0297(15) 0.0403(17) 0.0161(13) -0.0023(12) 0.0030(11) 0.0107(13)
C12 0.0507(19) 0.0439(19) 0.0188(14) -0.0045(13) 0.0059(13) 0.0189(16)
C13 0.058(2) 0.0430(19) 0.0299(17) -0.0188(15) -0.0060(15) 0.0148(17)
C14 0.0358(17) 0.0441(19) 0.049(2) -0.0232(16) -0.0056(15) 0.0004(15)
C15 0.0247(14) 0.0445(18) 0.0418(18) -0.0224(15) 0.0039(13) -0.0031(13)
C16 0.0279(15) 0.0507(19) 0.0228(15) -0.0195(14) -0.0051(12) 0.0117(14)
C17 0.046(2) 0.070(3) 0.0349(19) -0.0284(18) -0.0166(15) 0.0267(18)
C18 0.037(2) 0.079(3) 0.071(3) -0.049(2) -0.0247(19) 0.027(2)
C19 0.0213(16) 0.076(3) 0.081(3) -0.053(3) 0.0016(17) 0.0039(17)
C20 0.0248(15) 0.052(2) 0.053(2) -0.0344(17) 0.0107(14) -0.0078(14)
O5A 0.035(4) 0.024(4) 0.015(4) 0.003(3) 0.013(4) 0.005(3)
C21A 0.015(4) 0.028(5) 0.009(5) -0.002(4) 0.004(3) 0.004(4)
C22A 0.022(5) 0.029(7) 0.017(5) 0.000(4) 0.005(3) 0.002(4)
C23A 0.039(6) 0.024(6) 0.022(6) 0.003(5) 0.007(5) -0.006(4)
C24A 0.037(5) 0.023(6) 0.018(5) -0.002(4) 0.009(4) -0.004(4)
O5 0.031(3) 0.033(4) 0.024(4) 0.008(3) 0.017(3) 0.010(3)
C21 0.028(4) 0.044(6) 0.017(5) 0.002(4) 0.007(4) 0.003(4)
C22 0.033(5) 0.046(8) 0.028(5) 0.014(5) 0.014(4) 0.004(5)
C23 0.042(5) 0.042(6) 0.034(6) 0.009(5) 0.014(4) -0.010(4)
C24 0.036(4) 0.023(5) 0.027(5) 0.009(4) 0.009(4) 0.003(3)
O6 0.030(2) 0.049(2) 0.041(2) 0.0113(18) 0.0038(16) 0.0070(17)
C25 0.049(5) 0.043(6) 0.034(5) 0.007(4) 0.004(4) 0.000(4)
C26 0.056(5) 0.059(7) 0.048(5) 0.003(4) 0.012(4) 0.010(4)
C27 0.042(4) 0.060(5) 0.036(4) 0.012(4) 0.013(3) 0.011(4)
C28 0.036(3) 0.080(5) 0.035(3) 0.018(3) 0.007(3) 0.013(3)
O6A 0.055(6) 0.079(8) 0.048(5) 0.028(5) 0.011(4) 0.023(5)
C25A 0.074(8) 0.048(6) 0.046(6) 0.010(5) 0.019(6) 0.030(6)
C26A 0.077(7) 0.045(5) 0.027(4) 0.005(4) 0.016(4) 0.016(5)
C27A 0.063(8) 0.071(8) 0.038(5) 0.019(5) 0.019(6) 0.036(6)
C28A 0.047(6) 0.068(10) 0.037(6) 0.028(7) 0.018(5) 0.021(5)
O7 0.063(5) 0.036(3) 0.052(4) 0.002(3) 0.009(4) -0.009(3)
C29 0.098(8) 0.057(6) 0.043(6) -0.009(5) 0.021(5) -0.025(6)
C30 0.038(4) 0.034(4) 0.062(6) -0.004(3) 0.014(5) 0.001(3)
C31 0.096(8) 0.066(7) 0.030(5) -0.004(5) 0.024(5) -0.046(6)
C32 0.047(6) 0.050(7) 0.047(7) -0.017(6) 0.014(5) -0.017(5)
O8A 0.050(7) 0.064(7) 0.052(7) 0.012(6) 0.008(6) -0.002(7)
C33A 0.041(7) 0.046(7) 0.041(8) -0.007(6) 0.024(6) 0.000(6)
C34A 0.033(9) 0.052(9) 0.057(8) -0.009(7) 0.026(7) -0.015(8)
C35A 0.058(9) 0.083(11) 0.064(8) -0.006(9) 0.021(8) -0.031(9)
C36A 0.054(8) 0.075(10) 0.064(8) 0.011(8) 0.006(8) -0.023(8)
O8 0.064(7) 0.070(7) 0.064(7) 0.014(7) -0.004(6) -0.006(7)
C33 0.057(8) 0.051(7) 0.069(9) -0.003(8) 0.005(7) -0.009(8)
C34 0.051(9) 0.055(10) 0.061(8) -0.024(7) 0.019(7) -0.027(8)
C35 0.065(9) 0.073(10) 0.068(8) -0.027(8) 0.025(8) -0.027(8)
C36 0.055(7) 0.082(9) 0.061(7) -0.010(7) 0.013(6) -0.036(7)
O9 0.089(11) 0.055(8) 0.069(7) -0.002(6) 0.025(8) -0.003(8)
C37 0.080(13) 0.042(10) 0.058(8) 0.006(8) 0.026(9) 0.007(9)
C38 0.055(12) 0.036(11) 0.062(8) 0.010(7) 0.027(8) 0.003(8)
C39 0.071(12) 0.030(10) 0.062(8) 0.014(7) 0.028(9) 0.006(9)
C40 0.067(10) 0.027(9) 0.074(8) 0.001(7) 0.038(7) 0.003(8)
O9A 0.086(13) 0.051(10) 0.069(9) 0.001(8) 0.019(10) -0.005(10)
C37A 0.072(14) 0.039(12) 0.063(10) 0.000(10) 0.022(11) 0.000(11)
C38A 0.076(14) 0.037(12) 0.061(9) 0.006(9) 0.024(10) 0.003(11)
C39A 0.068(13) 0.034(11) 0.065(9) 0.007(9) 0.026(10) 0.009(10)
C40A 0.082(12) 0.036(11) 0.071(10) 0.004(9) 0.032(10) 0.011(11)

loop_
_atom_type_symbol
_atom_type_description
_atom_type_scat_dispersion_real
_atom_type_scat_dispersion_imag
_atom_type_scat_source
C C 0.0181 0.0091 'International Tables Vol C Tables 4.2.6.8 and 6.1.1.4'
H H 0.0000 0.0000 'International Tables Vol C Tables 4.2.6.8 and 6.1.1.4'
Cl Cl 0.3639 0.7018 'International Tables Vol C Tables 4.2.6.8 and 6.1.1.4'
N N 0.0311 0.0180 'International Tables Vol C Tables 4.2.6.8 and 6.1.1.4'
O O 0.0492 0.0322 'International Tables Vol C Tables 4.2.6.8 and 6.1.1.4'
Ru Ru 0.0552 3.2960 'International Tables Vol C Tables 4.2.6.8 and 6.1.1.4'

loop_
_geom_angle_atom_site_label_1
_geom_angle_atom_site_label_2
_geom_angle_atom_site_label_3
_geom_angle
Ru2 Ru1 O5 173.7(5)
O1 Ru1 Ru2 90.67(5)
O1 Ru1 O3 179.07(8)
O1 Ru1 O5A 93.0(5)
O1 Ru1 O5 83.4(5)
O2 Ru1 Ru2 90.23(5)
O2 Ru1 O1 88.31(8)
O2 Ru1 O3 91.86(8)
O2 Ru1 O4 178.45(9)
O2 Ru1 O5A 92.8(5)
O2 Ru1 O5 87.5(4)
O3 Ru1 Ru2 90.24(6)
O3 Ru1 O5A 86.0(5)
O3 Ru1 O5 95.7(5)
O4 Ru1 Ru2 90.48(6)
O4 Ru1 O1 90.30(8)
O4 Ru1 O3 89.52(8)
O4 Ru1 O5A 86.6(5)
O4 Ru1 O5 91.7(4)
O5A Ru1 Ru2 175.3(5)
N1 Ru2 Ru1 87.59(6)
N1 Ru2 N2 89.28(9)
N1 Ru2 N4 89.43(9)
N2 Ru2 Ru1 87.52(6)
N3 Ru2 Ru1 88.09(7)
N3 Ru2 N1 175.68(9)
N3 Ru2 N2 90.75(9)
N3 Ru2 N4 90.18(9)
N4 Ru2 Ru1 87.68(7)
N4 Ru2 N2 175.08(10)
C1 O1 Ru1 118.56(17)
C6 O2 Ru1 120.08(17)
C11 O3 Ru1 119.10(17)
C16 O4 Ru1 118.56(18)
C1 N1 Ru2 117.43(17)
C5 N1 Ru2 125.03(19)
C5 N1 C1 117.5(2)
C6 N2 Ru2 115.89(18)
C10 N2 Ru2 127.0(2)
C10 N2 C6 116.8(3)
C11 N3 Ru2 116.87(19)
C15 N3 Ru2 125.5(2)
C15 N3 C11 117.5(3)
C16 N4 Ru2 116.44(18)
C20 N4 Ru2 126.2(3)
C20 N4 C16 117.3(3)
O1 C1 N1 119.0(2)
O1 C1 C2 121.1(2)
N1 C1 C2 119.9(2)
C1 C2 H2 119.9
C3 C2 C1 120.2(3)
C3 C2 H2 119.9
C2 C3 H3 120.0
C2 C3 C4 120.1(3)
C4 C3 H3 120.0
C3 C4 H4 121.6
C5 C4 C3 116.7(3)
C5 C4 H4 121.6
N1 C5 Cl1 115.1(2)
N1 C5 C4 125.6(3)
C4 C5 Cl1 119.3(2)
O2 C6 N2 119.0(2)
O2 C6 C7 120.8(3)
N2 C6 C7 120.2(3)
C6 C7 H7 120.0
C8 C7 C6 120.0(3)
C8 C7 H7 120.0
C7 C8 H8 120.2
C7 C8 C9 119.6(3)
C9 C8 H8 120.2
C8 C9 H9 121.2
C10 C9 C8 117.6(3)
C10 C9 H9 121.2
N2 C10 Cl2 115.3(3)
N2 C10 C9 125.5(3)
C9 C10 Cl2 119.2(2)
O3 C11 N3 119.1(3)
O3 C11 C12 121.6(3)
N3 C11 C12 119.3(3)
C11 C12 H12 119.8
C13 C12 C11 120.4(3)
C13 C12 H12 119.8
C12 C13 H13 119.8
C12 C13 C14 120.5(3)
C14 C13 H13 119.8
C13 C14 H14 121.7
C15 C14 C13 116.6(3)
C15 C14 H14 121.7
N3 C15 Cl3 115.2(2)
N3 C15 C14 125.5(3)
C14 C15 Cl3 119.3(3)
O4 C16 N4 119.5(3)
O4 C16 C17 120.5(3)
N4 C16 C17 119.9(3)
C16 C17 H17 120.1
C18 C17 C16 119.9(4)
C18 C17 H17 120.1
C17 C18 H18 119.9
C17 C18 C19 120.2(4)
C19 C18 H18 119.9
C18 C19 H19 121.3
C20 C19 C18 117.4(3)
C20 C19 H19 121.3
N4 C20 Cl4 115.5(3)
N4 C20 C19 125.2(4)
C19 C20 Cl4 119.3(3)
C21A O5A Ru1 129.6(8)
C24A O5A Ru1 116.0(8)
C24A O5A C21A 110.3(7)
O5A C21A H21A 110.4
O5A C21A H21B 110.4
O5A C21A C22A 106.7(8)
H21A C21A H21B 108.6
C22A C21A H21A 110.4
C22A C21A H21B 110.4
C21A C22A H22A 111.1
C21A C22A H22B 111.1
C21A C22A C23A 103.1(7)
H22A C22A H22B 109.1
C23A C22A H22A 111.1
C23A C22A H22B 111.1
C22A C23A H23A 111.3
C22A C23A H23B 111.3
H23A C23A H23B 109.2
C24A C23A C22A 102.4(7)
C24A C23A H23A 111.3
C24A C23A H23B 111.3
O5A C24A C23A 104.1(8)
O5A C24A H24A 110.9
O5A C24A H24B 110.9
C23A C24A H24A 110.9
C23A C24A H24B 110.9
H24A C24A H24B 108.9
C21 O5 Ru1 123.5(6)
C24 O5 Ru1 121.4(7)
C24 O5 C21 109.0(6)
O5 C21 H21C 110.4
O5 C21 H21D 110.4
O5 C21 C22 106.5(7)
H21C C21 H21D 108.6
C22 C21 H21C 110.4
C22 C21 H21D 110.4
C21 C22 H22C 111.1
C21 C22 H22D 111.1
H22C C22 H22D 109.1
C23 C22 C21 103.1(6)
C23 C22 H22C 111.1
C23 C22 H22D 111.1
C22 C23 H23C 111.3
C22 C23 H23D 111.3
C22 C23 C24 102.3(6)
H23C C23 H23D 109.2
C24 C23 H23C 111.3
C24 C23 H23D 111.3
O5 C24 C23 105.5(7)
O5 C24 H24C 110.6
O5 C24 H24D 110.6
C23 C24 H24C 110.6
C23 C24 H24D 110.6
H24C C24 H24D 108.8
C25 O6 C28 108.7(6)
O6 C25 H25A 110.5
O6 C25 H25B 110.5
O6 C25 C26 106.1(8)
H25A C25 H25B 108.7
C26 C25 H25A 110.5
C26 C25 H25B 110.5
C25 C26 H26A 111.4
C25 C26 H26B 111.4
H26A C26 H26B 109.2
C27 C26 C25 101.9(8)
C27 C26 H26A 111.4
C27 C26 H26B 111.4
C26 C27 H27A 110.8
C26 C27 H27B 110.8
C26 C27 C28 104.9(7)
H27A C27 H27B 108.8
C28 C27 H27A 110.8
C28 C27 H27B 110.8
O6 C28 C27 107.0(5)
O6 C28 H28A 110.3
O6 C28 H28B 110.3
C27 C28 H28A 110.3
C27 C28 H28B 110.3
H28A C28 H28B 108.6
C28A O6A C25A 107.3(10)
O6A C25A H25C 110.2
O6A C25A H25D 110.2
O6A C25A C26A 107.7(8)
H25C C25A H25D 108.5
C26A C25A H25C 110.2
C26A C25A H25D 110.2
C25A C26A H26C 111.3
C25A C26A H26D 111.3
C25A C26A C27A 102.3(8)
H26C C26A H26D 109.2
C27A C26A H26C 111.3
C27A C26A H26D 111.3
C26A C27A H27C 111.4
C26A C27A H27D 111.4
H27C C27A H27D 109.3
C28A C27A C26A 101.6(10)
C28A C27A H27C 111.4
C28A C27A H27D 111.4
O6A C28A C27A 103.7(10)
O6A C28A H28C 111.0
O6A C28A H28D 111.0
C27A C28A H28C 111.0
C27A C28A H28D 111.0
H28C C28A H28D 109.0
C32 O7 C29 106.8(9)
O7 C29 H29A 109.9
O7 C29 H29B 109.9
O7 C29 C30 108.8(7)
H29A C29 H29B 108.3
C30 C29 H29A 109.9
C30 C29 H29B 109.9
C29 C30 H30A 111.1
C29 C30 H30B 111.1
C29 C30 C31 103.2(6)
H30A C30 H30B 109.1
C31 C30 H30A 111.1
C31 C30 H30B 111.1
C30 C31 H31A 111.3
C30 C31 H31B 111.3
H31A C31 H31B 109.2
C32 C31 C30 102.2(7)
C32 C31 H31A 111.3
C32 C31 H31B 111.3
O7 C32 C31 104.4(8)
O7 C32 H32A 110.9
O7 C32 H32B 110.9
C31 C32 H32A 110.9
C31 C32 H32B 110.9
H32A C32 H32B 108.9
C36A O8A C33A 107.5(12)
O8A C33A H33A 110.1
O8A C33A H33B 110.1
O8A C33A C34A 108.2(12)
H33A C33A H33B 108.4
C34A C33A H33A 110.1
C34A C33A H33B 110.1
C33A C34A H34A 111.0
C33A C34A H34B 111.0
C33A C34A C35A 103.8(12)
H34A C34A H34B 109.0
C35A C34A H34A 111.0
C35A C34A H34B 111.0
C34A C35A H35A 111.2
C34A C35A H35B 111.2
H35A C35A H35B 109.1
C36A C35A C34A 103.0(13)
C36A C35A H35A 111.2
C36A C35A H35B 111.2
O8A C36A C35A 108.5(13)
O8A C36A H36A 110.0
O8A C36A H36B 110.0
C35A C36A H36A 110.0
C35A C36A H36B 110.0
H36A C36A H36B 108.4
C36 O8 C33 104.8(14)
O8 C33 H33C 110.7
O8 C33 H33D 110.7
O8 C33 C34 105.2(12)
H33C C33 H33D 108.8
C34 C33 H33C 110.7
C34 C33 H33D 110.7
C33 C34 H34C 110.8
C33 C34 H34D 110.8
C33 C34 C35 104.8(12)
H34C C34 H34D 108.9
C35 C34 H34C 110.8
C35 C34 H34D 110.8
C34 C35 H35C 110.8
C34 C35 H35D 110.8
H35C C35 H35D 108.9
C36 C35 C34 104.7(11)
C36 C35 H35C 110.8
C36 C35 H35D 110.8
O8 C36 C35 107.9(12)
O8 C36 H36C 110.1
O8 C36 H36D 110.1
C35 C36 H36C 110.1
C35 C36 H36D 110.1
H36C C36 H36D 108.4
C40 O9 C37 107.4(11)
O9 C37 H37A 110.3
O9 C37 H37B 110.3
O9 C37 C38 107.1(11)
H37A C37 H37B 108.5
C38 C37 H37A 110.3
C38 C37 H37B 110.3
C37 C38 H38A 110.8
C37 C38 H38B 110.8
C37 C38 C39 104.9(10)
H38A C38 H38B 108.8
C39 C38 H38A 110.8
C39 C38 H38B 110.8
C38 C39 H39A 110.9
C38 C39 H39B 110.9
H39A C39 H39B 108.9
C40 C39 C38 104.3(11)
C40 C39 H39A 110.9
C40 C39 H39B 110.9
O9 C40 C39 103.6(11)
O9 C40 H40A 111.0
O9 C40 H40B 111.0
C39 C40 H40A 111.0
C39 C40 H40B 111.0
H40A C40 H40B 109.0
C40A O9A C37A 110.3(11)
O9A C37A H37C 110.3
O9A C37A H37D 110.3
O9A C37A C38A 107.0(11)
H37C C37A H37D 108.6
C38A C37A H37C 110.3
C38A C37A H37D 110.3
C37A C38A H38C 111.1
C37A C38A H38D 111.1
C37A C38A C39A 103.4(12)
H38C C38A H38D 109.0
C39A C38A H38C 111.1
C39A C38A H38D 111.1
C38A C39A H39C 111.1
C38A C39A H39D 111.1
H39C C39A H39D 109.1
C40A C39A C38A 103.1(13)
C40A C39A H39C 111.1
C40A C39A H39D 111.1
O9A C40A C39A 104.3(13)
O9A C40A H40C 110.9
O9A C40A H40D 110.9
C39A C40A H40C 110.9
C39A C40A H40D 110.9
H40C C40A H40D 108.9

loop_
_geom_bond_atom_site_label_1
_geom_bond_atom_site_label_2
_geom_bond_distance
Ru1 Ru2 2.2538(3)
Ru1 O1 2.043(2)
Ru1 O2 2.0345(18)
Ru1 O3 2.050(2)
Ru1 O4 2.0413(19)
Ru1 O5A 2.233(9)
Ru1 O5 2.278(8)
Ru2 N1 2.107(2)
Ru2 N2 2.125(2)
Ru2 N3 2.105(2)
Ru2 N4 2.120(3)
Cl1 C5 1.738(3)
Cl2 C10 1.736(3)
Cl3 C15 1.736(3)
Cl4 C20 1.734(4)
O1 C1 1.290(3)
O2 C6 1.280(3)
O3 C11 1.287(4)
O4 C16 1.288(4)
N1 C1 1.370(3)
N1 C5 1.350(3)
N2 C6 1.373(4)
N2 C10 1.352(4)
N3 C11 1.376(4)
N3 C15 1.350(4)
N4 C16 1.371(4)
N4 C20 1.351(4)
C1 C2 1.409(4)
C2 H2 0.9500
C2 C3 1.368(4)
C3 H3 0.9500
C3 C4 1.397(4)
C4 H4 0.9500
C4 C5 1.361(4)
C6 C7 1.415(4)
C7 H7 0.9500
C7 C8 1.364(4)
C8 H8 0.9500
C8 C9 1.395(5)
C9 H9 0.9500
C9 C10 1.355(5)
C11 C12 1.413(4)
C12 H12 0.9500
C12 C13 1.359(5)
C13 H13 0.9500
C13 C14 1.394(5)
C14 H14 0.9500
C14 C15 1.365(4)
C16 C17 1.420(4)
C17 H17 0.9500
C17 C18 1.366(6)
C18 H18 0.9500
C18 C19 1.386(7)
C19 H19 0.9500
C19 C20 1.364(6)
O5A C21A 1.443(10)
O5A C24A 1.430(10)
C21A H21A 0.9900
C21A H21B 0.9900
C21A C22A 1.496(10)
C22A H22A 0.9900
C22A H22B 0.9900
C22A C23A 1.528(9)
C23A H23A 0.9900
C23A H23B 0.9900
C23A C24A 1.514(10)
C24A H24A 0.9900
C24A H24B 0.9900
O5 C21 1.454(9)
O5 C24 1.451(9)
C21 H21C 0.9900
C21 H21D 0.9900
C21 C22 1.532(9)
C22 H22C 0.9900
C22 H22D 0.9900
C22 C23 1.517(10)
C23 H23C 0.9900
C23 H23D 0.9900
C23 C24 1.520(9)
C24 H24C 0.9900
C24 H24D 0.9900
O6 C25 1.428(9)
O6 C28 1.429(6)
C25 H25A 0.9900
C25 H25B 0.9900
C25 C26 1.509(11)
C26 H26A 0.9900
C26 H26B 0.9900
C26 C27 1.505(11)
C27 H27A 0.9900
C27 H27B 0.9900
C27 C28 1.516(9)
C28 H28A 0.9900
C28 H28B 0.9900
O6A C25A 1.436(11)
O6A C28A 1.436(13)
C25A H25C 0.9900
C25A H25D 0.9900
C25A C26A 1.524(10)
C26A H26C 0.9900
C26A H26D 0.9900
C26A C27A 1.542(13)
C27A H27C 0.9900
C27A H27D 0.9900
C27A C28A 1.501(13)
C28A H28C 0.9900
C28A H28D 0.9900
O7 C29 1.429(10)
O7 C32 1.418(9)
C29 H29A 0.9900
C29 H29B 0.9900
C29 C30 1.490(10)
C30 H30A 0.9900
C30 H30B 0.9900
C30 C31 1.509(11)
C31 H31A 0.9900
C31 H31B 0.9900
C31 C32 1.506(11)
C32 H32A 0.9900
C32 H32B 0.9900
O8A C33A 1.439(13)
O8A C36A 1.438(15)
C33A H33A 0.9900
C33A H33B 0.9900
C33A C34A 1.503(14)
C34A H34A 0.9900
C34A H34B 0.9900
C34A C35A 1.513(14)
C35A H35A 0.9900
C35A H35B 0.9900
C35A C36A 1.481(15)
C36A H36A 0.9900
C36A H36B 0.9900
O8 C33 1.447(13)
O8 C36 1.442(15)
C33 H33C 0.9900
C33 H33D 0.9900
C33 C34 1.493(14)
C34 H34C 0.9900
C34 H34D 0.9900
C34 C35 1.517(14)
C35 H35C 0.9900
C35 H35D 0.9900
C35 C36 1.489(14)
C36 H36C 0.9900
C36 H36D 0.9900
O9 C37 1.450(13)
O9 C40 1.430(13)
C37 H37A 0.9900
C37 H37B 0.9900
C37 C38 1.486(13)
C38 H38A 0.9900
C38 H38B 0.9900
C38 C39 1.526(13)
C39 H39A 0.9900
C39 H39B 0.9900
C39 C40 1.509(13)
C40 H40A 0.9900
C40 H40B 0.9900
O9A C37A 1.445(13)
O9A C40A 1.428(13)
C37A H37C 0.9900
C37A H37D 0.9900
C37A C38A 1.490(14)
C38A H38C 0.9900
C38A H38D 0.9900
C38A C39A 1.529(13)
C39A H39C 0.9900
C39A H39D 0.9900
C39A C40A 1.509(14)
C40A H40C 0.9900
C40A H40D 0.9900

loop_
_geom_torsion_atom_site_label_1
_geom_torsion_atom_site_label_2
_geom_torsion_atom_site_label_3
_geom_torsion_atom_site_label_4
_geom_torsion
Ru1 Ru2 N1 C1 18.98(19)
Ru1 Ru2 N1 C5 -163.9(2)
Ru1 Ru2 N2 C6 23.39(18)
Ru1 Ru2 N2 C10 -163.1(2)
Ru1 Ru2 N3 C11 20.2(2)
Ru1 Ru2 N3 C15 -162.6(3)
Ru1 Ru2 N4 C16 19.7(2)
Ru1 Ru2 N4 C20 -161.7(2)
Ru1 O1 C1 N1 -16.4(3)
Ru1 O1 C1 C2 164.4(2)
Ru1 O2 C6 N2 -10.3(3)
Ru1 O2 C6 C7 170.2(2)
Ru1 O3 C11 N3 -14.0(3)
Ru1 O3 C11 C12 166.3(2)
Ru1 O4 C16 N4 -16.9(4)
Ru1 O4 C16 C17 163.4(2)
Ru1 O5A C21A C22A 156.3(11)
Ru1 O5A C24A C23A 177.9(8)
Ru1 O5 C21 C22 151.0(8)
Ru1 O5 C24 C23 -174.3(7)
Ru2 Ru1 O1 C1 25.70(18)
Ru2 Ru1 O2 C6 23.8(2)
Ru2 Ru1 O3 C11 24.52(19)
Ru2 Ru1 O4 C16 26.7(2)
Ru2 N1 C1 O1 -4.6(3)
Ru2 N1 C1 C2 174.6(2)
Ru2 N1 C5 Cl1 8.6(4)
Ru2 N1 C5 C4 -173.7(3)
Ru2 N2 C6 O2 -11.8(3)
Ru2 N2 C6 C7 167.6(2)
Ru2 N2 C10 Cl2 11.3(3)
Ru2 N2 C10 C9 -168.8(2)
Ru2 N3 C11 O3 -7.0(3)
Ru2 N3 C11 C12 172.6(2)
Ru2 N3 C15 Cl3 5.7(4)
Ru2 N3 C15 C14 -174.8(3)
Ru2 N4 C16 O4 -4.9(4)
Ru2 N4 C16 C17 174.8(2)
Ru2 N4 C20 Cl4 5.9(3)
Ru2 N4 C20 C19 -174.9(3)
O1 Ru1 Ru2 N1 -18.80(8)
O1 Ru1 Ru2 N2 -108.18(8)
O1 Ru1 Ru2 N3 160.98(9)
O1 Ru1 Ru2 N4 70.73(8)
O1 Ru1 O2 C6 114.5(2)
O1 Ru1 O4 C16 -64.0(2)
O1 Ru1 O5A C21A 170.5(12)
O1 Ru1 O5A C24A -34.5(9)
O1 Ru1 O5 C21 174.4(9)
O1 Ru1 O5 C24 -36.1(7)
O1 C1 C2 C3 179.8(3)
O2 Ru1 Ru2 N1 69.52(9)
O2 Ru1 Ru2 N2 -19.87(8)
O2 Ru1 Ru2 N3 -110.71(9)
O2 Ru1 Ru2 N4 159.04(9)
O2 Ru1 O1 C1 -64.51(19)
O2 Ru1 O3 C11 114.8(2)
O2 Ru1 O5A C21A 82.0(12)
O2 Ru1 O5A C24A -123.0(8)
O2 Ru1 O5 C21 85.8(9)
O2 Ru1 O5 C24 -124.7(7)
O2 C6 C7 C8 -176.0(3)
O3 Ru1 Ru2 N1 161.37(9)
O3 Ru1 Ru2 N2 71.99(8)
O3 Ru1 Ru2 N3 -18.85(9)
O3 Ru1 Ru2 N4 -109.10(8)
O3 Ru1 O2 C6 -66.4(2)
O3 Ru1 O4 C16 116.9(2)
O3 Ru1 O5A C21A -9.6(12)
O3 Ru1 O5A C24A 145.3(9)
O3 Ru1 O5 C21 -5.8(9)
O3 Ru1 O5 C24 143.7(7)
O3 C11 C12 C13 -176.4(3)
O4 Ru1 Ru2 N1 -109.10(9)
O4 Ru1 Ru2 N2 161.51(9)
O4 Ru1 Ru2 N3 70.67(9)
O4 Ru1 Ru2 N4 -19.58(9)
O4 Ru1 O1 C1 116.19(19)
O4 Ru1 O3 C11 -66.0(2)
O4 Ru1 O5A C21A -99.4(12)
O4 Ru1 O5A C24A 55.6(8)
O4 Ru1 O5 C21 -95.5(9)
O4 Ru1 O5 C24 54.0(7)
O4 C16 C17 C18 -178.7(3)
N1 Ru2 N2 C6 -64.23(19)
N1 Ru2 N2 C10 109.3(2)
N1 Ru2 N4 C16 107.4(2)
N1 Ru2 N4 C20 -74.1(2)
N1 C1 C2 C3 0.6(4)
N2 Ru2 N1 C1 106.5(2)
N2 Ru2 N1 C5 -76.4(3)
N2 Ru2 N3 C11 -67.3(2)
N2 Ru2 N3 C15 109.9(3)
N2 C6 C7 C8 4.5(4)
N3 Ru2 N2 C6 111.45(19)
N3 Ru2 N2 C10 -75.0(2)
N3 Ru2 N4 C16 -68.3(2)
N3 Ru2 N4 C20 110.2(2)
N3 C11 C12 C13 4.0(5)
N4 Ru2 N1 C1 -68.7(2)
N4 Ru2 N1 C5 108.4(3)
N4 Ru2 N3 C11 107.9(2)
N4 Ru2 N3 C15 -74.9(3)
N4 C16 C17 C18 1.6(5)
C1 N1 C5 Cl1 -174.4(2)
C1 N1 C5 C4 3.4(5)
C1 C2 C3 C4 1.2(5)
C2 C3 C4 C5 -0.7(5)
C3 C4 C5 Cl1 176.0(3)
C3 C4 C5 N1 -1.7(5)
C5 N1 C1 O1 178.0(3)
C5 N1 C1 C2 -2.7(4)
C6 N2 C10 Cl2 -175.2(2)
C6 N2 C10 C9 4.7(4)
C6 C7 C8 C9 -0.1(4)
C7 C8 C9 C10 -2.0(5)
C8 C9 C10 Cl2 179.6(2)
C8 C9 C10 N2 -0.4(5)
C10 N2 C6 O2 173.9(2)
C10 N2 C6 C7 -6.6(4)
C11 N3 C15 Cl3 -177.1(2)
C11 N3 C15 C14 2.4(5)
C11 C12 C13 C14 -0.5(5)
C12 C13 C14 C15 -1.9(5)
C13 C14 C15 Cl3 -179.5(3)
C13 C14 C15 N3 1.0(6)
C15 N3 C11 O3 175.6(3)
C15 N3 C11 C12 -4.8(4)
C16 N4 C20 Cl4 -175.6(2)
C16 N4 C20 C19 3.6(5)
C16 C17 C18 C19 1.2(6)
C17 C18 C19 C20 -1.6(6)
C18 C19 C20 Cl4 178.3(3)
C18 C19 C20 N4 -0.8(6)
C20 N4 C16 O4 176.4(3)
C20 N4 C16 C17 -3.9(4)
O5A Ru1 O1 C1 -157.2(5)
O5A Ru1 O2 C6 -152.6(5)
O5A Ru1 O3 C11 -152.6(5)
O5A Ru1 O4 C16 -157.0(5)
O5A Ru1 O5 C21 -33(3)
O5A Ru1 O5 C24 116(4)
O5A C21A C22A C23A 21.8(12)
C21A O5A C24A C23A -22.4(12)
C21A C22A C23A C24A -34.5(11)
C22A C23A C24A O5A 35.0(11)
C24A O5A C21A C22A 0.2(13)
O5 Ru1 O1 C1 -152.2(4)
O5 Ru1 O2 C6 -162.1(5)
O5 Ru1 O3 C11 -157.6(4)
O5 Ru1 O4 C16 -147.4(5)
O5 Ru1 O5A C21A 143(5)
O5 Ru1 O5A C24A -62(3)
O5 C21 C22 C23 23.5(10)
C21 O5 C24 C23 -20.9(10)
C21 C22 C23 C24 -35.1(9)
C22 C23 C24 O5 35.0(9)
C24 O5 C21 C22 -1.7(11)
O6 C25 C26 C27 -33.8(12)
C25 O6 C28 C27 -7.5(9)
C25 C26 C27 C28 28.5(11)
C26 C27 C28 O6 -14.1(10)
C28 O6 C25 C26 26.2(10)
O6A C25A C26A C27A -11.0(12)
C25A O6A C28A C27A 36.2(18)
C25A C26A C27A C28A 31.6(12)
C26A C27A C28A O6A -41.8(16)
C28A O6A C25A C26A -15.3(16)
O7 C29 C30 C31 9.7(11)
C29 O7 C32 C31 -33.3(11)
C29 C30 C31 C32 -28.6(11)
C30 C31 C32 O7 38.6(10)
C32 O7 C29 C30 14.8(12)
O8A C33A C34A C35A -20(4)
C33A O8A C36A C35A 16(4)
C33A C34A C35A C36A 29(3)
C34A C35A C36A O8A -28(3)
C36A O8A C33A C34A 3(4)
O8 C33 C34 C35 -29(3)
C33 O8 C36 C35 -30(3)
C33 C34 C35 C36 10(3)
C34 C35 C36 O8 12(3)
C36 O8 C33 C34 36(3)
O9 C37 C38 C39 -4(4)
C37 O9 C40 C39 -36(3)
C37 C38 C39 C40 -17(3)
C38 C39 C40 O9 32(3)
C40 O9 C37 C38 26(4)
O9A C37A C38A C39A -19(4)
C37A O9A C40A C39A 23(4)
C37A C38A C39A C40A 32(4)
C38A C39A C40A O9A -33(4)
C40A O9A C37A C38A -2(5)
